data_1514888
loop_
_publ_author_name
'Schl\"utter, Florian'
'Nishiuchi, Tomohiko'
'Enkelmann, Volker'
'M\"ullen, Klaus'

_publ_section_title
;
 \p-Congested poly(paraphenylene) from
 2,2&#x2032;,6,6&#x2032;-tetraphenyl-1,1&#x2032;-biphenyl units: synthesis
 and structural characterization
;
_journal_issue 10
_journal_name_full 'Polymer Chemistry'
_journal_page_first 2963
_journal_paper_doi 10.1039/c3py00166k
_journal_volume 4
_journal_year 2013
_chemical_formula_moiety 'C36 H26'
_chemical_formula_sum 'C36 H26'
_chemical_formula_weight 458.60
_space_group_IT_number 2
_symmetry_cell_setting triclinic
_symmetry_space_group_name_Hall '-P 1'
_symmetry_space_group_name_H-M 'P -1'
_atom_sites_solution_hydrogens geom
_atom_sites_solution_primary direct
_audit_creation_date 12-01-11
_audit_creation_method CRYSTALS_ver_12.84
_cell_angle_alpha 97.6691(12)
_cell_angle_beta 94.7545(14)
_cell_angle_gamma 115.8972(11)
_cell_formula_units_Z 2
_cell_length_a 9.9080(2)
_cell_length_b 10.7787(3)
_cell_length_c 12.7321(3)
_cell_measurement_reflns_used 0
_cell_measurement_temperature 120
_cell_measurement_theta_max 0
_cell_measurement_theta_min 0
_cell_volume 1196.95(5)
_computing_cell_refinement 'DENZO/SCALEPACK (Otwinowski & Minor, 1997)'
_computing_data_collection 'COLLECT (Nonius, 1997-2001).'
_computing_data_reduction 'DENZO/SCALEPACK (Otwinowski & Minor, 1997)'
_computing_molecular_graphics 'CAMERON (Watkin et al., 1996)'
_computing_publication_material 'CRYSTALS (Betteridge et al., 2003)'
_computing_structure_refinement 'CRYSTALS (Betteridge et al., 2003)'
_computing_structure_solution 'SHELXS 86 (Sheldrick, 1986)'
_diffrn_ambient_temperature 120
_diffrn_measured_fraction_theta_full 0.995
_diffrn_measured_fraction_theta_max 0.991
_diffrn_measurement_device_type 'Nonius KappaCCD'
_diffrn_measurement_method '\f & \w scans'
_diffrn_radiation_monochromator graphite
_diffrn_radiation_type 'Mo K\a'
_diffrn_radiation_wavelength 0.71073
_diffrn_reflns_av_R_equivalents 0.072
_diffrn_reflns_limit_h_max 14
_diffrn_reflns_limit_h_min -14
_diffrn_reflns_limit_k_max 15
_diffrn_reflns_limit_k_min -15
_diffrn_reflns_limit_l_max 18
_diffrn_reflns_limit_l_min -18
_diffrn_reflns_number 17782
_diffrn_reflns_theta_full 29.188
_diffrn_reflns_theta_max 31.051
_diffrn_reflns_theta_min 1.634
_diffrn_standards_number 0
_exptl_absorpt_coefficient_mu 0.072
_exptl_absorpt_correction_T_max 0.99
_exptl_absorpt_correction_T_min 0.95
_exptl_absorpt_correction_type multi-scan
_exptl_absorpt_process_details 'SORTAV (Blessing)'
_exptl_crystal_colour colourless
_exptl_crystal_density_diffrn 1.272
_exptl_crystal_description prism
_exptl_crystal_F_000 484
_exptl_crystal_size_max 0.42
_exptl_crystal_size_mid 0.17
_exptl_crystal_size_min 0.14
_refine_diff_density_max 0.39
_refine_diff_density_min -0.24
_refine_ls_extinction_method None
_refine_ls_goodness_of_fit_ref 1.0869
_refine_ls_hydrogen_treatment constr
_refine_ls_matrix_type full
_refine_ls_number_parameters 325
_refine_ls_number_reflns 5798
_refine_ls_number_restraints 0
_refine_ls_R_factor_all 0.0645
_refine_ls_R_factor_gt 0.0482
_refine_ls_shift/su_max 0.004695
_refine_ls_structure_factor_coef F
_refine_ls_weighting_details
;
Method, part 1, Chebychev polynomial, (Watkin, 1994, Prince, 1982)
[weight] = 1.0/[A~0~*T~0~(x)+A~1~*T~1~(x) ... +A~n-1~]*T~n-1~(x)]
where A~i~ are the Chebychev coefficients listed below and x= Fcalc/Fmax
Method = Robust Weighting (Prince, 1982)
W = [weight] * [1-(deltaF/6*sigmaF)^2^]^2^
A~i~ are:
2.04 0.842 1.42
;
_refine_ls_weighting_scheme calc
_refine_ls_wR_factor_all 0.0806
_refine_ls_wR_factor_gt 0.0590
_refine_ls_wR_factor_ref 0.0590
_reflns_limit_h_max 14
_reflns_limit_h_min -14
_reflns_limit_k_max 15
_reflns_limit_k_min -15
_reflns_limit_l_max 18
_reflns_limit_l_min 0
_reflns_number_gt 5798
_reflns_number_total 7607
_reflns_threshold_expression I>3.0\s(I)
_cod_data_source_file c3py00166k.txt
_cod_data_source_block fs88cub
_cod_depositor_comments
;
The following automatic conversions were performed:

'_symmetry_cell_setting' value 'Triclinic' changed to 'triclinic'
according to
/usr/data/users/saulius/automatic-downloads/retrospective/RSC/lib/dictionaries/cif_core.dic
dictionary named 'cif_core.dic' version 2.4.2 from 2011-04-26.

Automatic conversion script
Id: cif_fix_values 2281 2013-09-26 08:29:07Z andrius 
;
_cod_original_sg_symbol_H-M 'P -1 '
_cod_database_code 1514888

loop_
_symmetry_equiv_pos_as_xyz
x,y,z
-x,-y,-z

loop_
_atom_site_label
_atom_site_type_symbol
_atom_site_fract_x
_atom_site_fract_y
_atom_site_fract_z
_atom_site_U_iso_or_equiv
_atom_site_occupancy
_atom_site_adp_type
_atom_site_refinement_flags_posn
C1 C 0.57363(11) 0.79644(11) 0.82286(8) 0.0168 1.0000 Uani .
C2 C 0.60460(12) 0.89645(11) 0.91608(8) 0.0197 1.0000 Uani .
C3 C 0.56749(13) 0.85517(13) 1.01303(8) 0.0224 1.0000 Uani .
C4 C 0.49878(13) 0.71350(13) 1.01952(9) 0.0235 1.0000 Uani .
C5 C 0.46633(14) 0.61334(12) 0.92748(9) 0.0235 1.0000 Uani .
C6 C 0.50436(12) 0.65402(11) 0.83049(8) 0.0203 1.0000 Uani .
C7 C 0.61278(11) 0.83996(11) 0.71921(8) 0.0163 1.0000 Uani .
C8 C 0.52598(11) 0.75565(11) 0.62099(8) 0.0168 1.0000 Uani .
C9 C 0.55869(11) 0.79689(11) 0.52232(8) 0.0163 1.0000 Uani .
C10 C 0.68559(11) 0.92552(11) 0.52208(8) 0.0170 1.0000 Uani .
C11 C 0.77032(12) 1.01096(11) 0.62021(8) 0.0186 1.0000 Uani .
C12 C 0.73529(12) 0.96935(11) 0.71709(8) 0.0179 1.0000 Uani .
C13 C 0.73693(12) 0.97799(11) 0.42257(8) 0.0171 1.0000 Uani .
C14 C 0.80185(11) 0.91760(10) 0.35062(8) 0.0156 1.0000 Uani .
C15 C 0.85288(11) 0.98090(10) 0.26263(8) 0.0165 1.0000 Uani .
C16 C 0.84037(11) 1.10033(10) 0.24279(8) 0.0161 1.0000 Uani .
C17 C 0.77367(12) 1.15753(11) 0.31471(8) 0.0195 1.0000 Uani .
C18 C 0.72558(13) 1.09804(12) 0.40324(8) 0.0205 1.0000 Uani .
C19 C 0.89728(11) 1.16603(10) 0.14993(8) 0.0160 1.0000 Uani .
C20 C 1.02032(12) 1.15811(11) 0.10832(8) 0.0194 1.0000 Uani .
C21 C 1.07316(13) 1.22002(12) 0.02102(9) 0.0236 1.0000 Uani .
C22 C 1.00426(14) 1.29180(12) -0.02582(9) 0.0234 1.0000 Uani .
C23 C 0.88241(13) 1.30148(11) 0.01518(9) 0.0212 1.0000 Uani .
C24 C 0.82857(12) 1.23835(11) 0.10178(8) 0.0184 1.0000 Uani .
C25 C 0.45079(11) 0.70879(11) 0.42239(8) 0.0176 1.0000 Uani .
C26 C 0.40168(13) 0.77073(12) 0.34801(8) 0.0212 1.0000 Uani .
C27 C 0.29241(14) 0.68872(13) 0.25896(9) 0.0257 1.0000 Uani .
C28 C 0.23149(14) 0.54322(14) 0.24105(9) 0.0266 1.0000 Uani .
C29 C 0.27932(14) 0.48047(13) 0.31427(10) 0.0263 1.0000 Uani .
C30 C 0.38635(13) 0.56207(12) 0.40437(9) 0.0227 1.0000 Uani .
C31 C 0.82571(11) 0.79322(10) 0.36503(8) 0.0167 1.0000 Uani .
C32 C 0.87653(12) 0.77664(11) 0.46590(9) 0.0201 1.0000 Uani .
C33 C 0.91171(13) 0.66654(12) 0.47563(10) 0.0241 1.0000 Uani .
C34 C 0.89946(14) 0.57194(12) 0.38544(11) 0.0268 1.0000 Uani .
C35 C 0.84772(14) 0.58613(12) 0.28489(10) 0.0258 1.0000 Uani .
C36 C 0.80969(13) 0.69464(11) 0.27510(9) 0.0210 1.0000 Uani .
H21 H 0.6514 0.9935 0.9127 0.0260 1.0000 Uiso R
H31 H 0.5895 0.9243 1.0753 0.0292 1.0000 Uiso R
H41 H 0.4742 0.6855 1.0859 0.0307 1.0000 Uiso R
H51 H 0.4176 0.5164 0.9309 0.0307 1.0000 Uiso R
H61 H 0.4835 0.5847 0.7686 0.0271 1.0000 Uiso R
H81 H 0.4422 0.6676 0.6212 0.0225 1.0000 Uiso R
H111 H 0.8538 1.0994 0.6204 0.0249 1.0000 Uiso R
H121 H 0.7949 1.0293 0.7826 0.0236 1.0000 Uiso R
H151 H 0.8977 0.9408 0.2144 0.0219 1.0000 Uiso R
H171 H 0.7611 1.2372 0.3026 0.0260 1.0000 Uiso R
H181 H 0.6836 1.1400 0.4524 0.0272 1.0000 Uiso R
H201 H 1.0683 1.1098 0.1403 0.0262 1.0000 Uiso R
H211 H 1.1564 1.2131 -0.0064 0.0310 1.0000 Uiso R
H221 H 1.0400 1.3337 -0.0855 0.0303 1.0000 Uiso R
H231 H 0.8359 1.3515 -0.0159 0.0278 1.0000 Uiso R
H241 H 0.7443 1.2439 0.1285 0.0249 1.0000 Uiso R
H261 H 0.4439 0.8702 0.3585 0.0285 1.0000 Uiso R
H271 H 0.2587 0.7324 0.2100 0.0338 1.0000 Uiso R
H281 H 0.1585 0.4873 0.1793 0.0346 1.0000 Uiso R
H291 H 0.2386 0.3811 0.3029 0.0350 1.0000 Uiso R
H301 H 0.4163 0.5178 0.4548 0.0306 1.0000 Uiso R
H321 H 0.8875 0.8416 0.5282 0.0263 1.0000 Uiso R
H331 H 0.9440 0.6558 0.5447 0.0315 1.0000 Uiso R
H341 H 0.9260 0.4984 0.3924 0.0347 1.0000 Uiso R
H351 H 0.8388 0.5219 0.2227 0.0340 1.0000 Uiso R
H361 H 0.7724 0.7021 0.2063 0.0281 1.0000 Uiso R

loop_
_atom_site_aniso_label
_atom_site_aniso_U_11
_atom_site_aniso_U_22
_atom_site_aniso_U_33
_atom_site_aniso_U_23
_atom_site_aniso_U_13
_atom_site_aniso_U_12
C1 0.0157(4) 0.0210(4) 0.0126(4) 0.0029(3) 0.0014(3) 0.0076(3)
C2 0.0199(4) 0.0212(5) 0.0150(4) 0.0017(3) 0.0021(3) 0.0072(4)
C3 0.0220(5) 0.0292(5) 0.0135(4) 0.0011(4) 0.0013(3) 0.0103(4)
C4 0.0230(5) 0.0321(6) 0.0157(4) 0.0069(4) 0.0040(4) 0.0120(4)
C5 0.0270(5) 0.0239(5) 0.0186(5) 0.0069(4) 0.0038(4) 0.0098(4)
C6 0.0220(5) 0.0214(5) 0.0159(4) 0.0033(3) 0.0023(4) 0.0085(4)
C7 0.0158(4) 0.0198(4) 0.0132(4) 0.0030(3) 0.0018(3) 0.0079(3)
C8 0.0161(4) 0.0195(4) 0.0134(4) 0.0029(3) 0.0019(3) 0.0070(3)
C9 0.0154(4) 0.0205(4) 0.0130(4) 0.0029(3) 0.0021(3) 0.0084(3)
C10 0.0167(4) 0.0210(4) 0.0136(4) 0.0040(3) 0.0040(3) 0.0084(4)
C11 0.0168(4) 0.0201(4) 0.0159(4) 0.0032(3) 0.0031(3) 0.0057(4)
C12 0.0170(4) 0.0201(4) 0.0135(4) 0.0020(3) 0.0018(3) 0.0062(4)
C13 0.0166(4) 0.0201(4) 0.0136(4) 0.0035(3) 0.0034(3) 0.0070(3)
C14 0.0150(4) 0.0166(4) 0.0134(4) 0.0027(3) 0.0010(3) 0.0058(3)
C15 0.0167(4) 0.0176(4) 0.0142(4) 0.0027(3) 0.0029(3) 0.0070(3)
C16 0.0152(4) 0.0173(4) 0.0135(4) 0.0025(3) 0.0015(3) 0.0056(3)
C17 0.0232(5) 0.0207(4) 0.0171(4) 0.0047(4) 0.0054(4) 0.0115(4)
C18 0.0242(5) 0.0230(5) 0.0181(4) 0.0051(4) 0.0074(4) 0.0131(4)
C19 0.0164(4) 0.0154(4) 0.0125(4) 0.0018(3) 0.0011(3) 0.0041(3)
C20 0.0201(4) 0.0215(5) 0.0177(4) 0.0052(4) 0.0046(3) 0.0096(4)
C21 0.0241(5) 0.0271(5) 0.0209(5) 0.0070(4) 0.0086(4) 0.0112(4)
C22 0.0267(5) 0.0248(5) 0.0163(4) 0.0064(4) 0.0049(4) 0.0084(4)
C23 0.0242(5) 0.0210(5) 0.0167(4) 0.0054(4) 0.0012(4) 0.0087(4)
C24 0.0178(4) 0.0193(4) 0.0162(4) 0.0033(3) 0.0010(3) 0.0069(4)
C25 0.0159(4) 0.0228(5) 0.0129(4) 0.0014(3) 0.0020(3) 0.0082(4)
C26 0.0217(5) 0.0254(5) 0.0154(4) 0.0023(4) 0.0003(4) 0.0106(4)
C27 0.0270(5) 0.0332(6) 0.0154(4) 0.0024(4) -0.0027(4) 0.0141(5)
C28 0.0240(5) 0.0333(6) 0.0165(5) -0.0038(4) -0.0033(4) 0.0110(5)
C29 0.0246(5) 0.0247(5) 0.0234(5) -0.0024(4) -0.0012(4) 0.0085(4)
C30 0.0223(5) 0.0231(5) 0.0199(5) 0.0014(4) -0.0010(4) 0.0092(4)
C31 0.0146(4) 0.0168(4) 0.0175(4) 0.0042(3) 0.0036(3) 0.0056(3)
C32 0.0195(4) 0.0220(5) 0.0188(4) 0.0056(4) 0.0033(3) 0.0090(4)
C33 0.0216(5) 0.0251(5) 0.0270(5) 0.0103(4) 0.0023(4) 0.0106(4)
C34 0.0265(5) 0.0204(5) 0.0351(6) 0.0076(4) 0.0038(5) 0.0117(4)
C35 0.0298(6) 0.0202(5) 0.0272(5) 0.0023(4) 0.0053(4) 0.0116(4)
C36 0.0240(5) 0.0194(4) 0.0181(4) 0.0024(3) 0.0031(4) 0.0088(4)

loop_
_atom_type_symbol
_atom_type_scat_dispersion_real
_atom_type_scat_dispersion_imag
_atom_type_scat_Cromer_Mann_a1
_atom_type_scat_Cromer_Mann_b1
_atom_type_scat_Cromer_Mann_a2
_atom_type_scat_Cromer_Mann_b2
_atom_type_scat_Cromer_Mann_a3
_atom_type_scat_Cromer_Mann_b3
_atom_type_scat_Cromer_Mann_a4
_atom_type_scat_Cromer_Mann_b4
_atom_type_scat_Cromer_Mann_c
_atom_type_scat_source
C 0.0033 0.0016 2.3100 20.8439 1.0200 10.2075 1.5886 0.5687 0.8650 51.6512 0.2156 'International Tables Vol C 4.2.6.8 and 6.1.1.4'
H 0.0000 0.0000 0.4930 10.5109 0.3229 26.1257 0.1402 3.1424 0.0408 57.7998 0.0030 'International Tables Vol C 4.2.6.8 and 6.1.1.4'

loop_
_geom_angle_atom_site_label_1
_geom_angle_atom_site_label_2
_geom_angle_atom_site_label_3
_geom_angle
_geom_angle_publ_flag
C2 C1 C6 118.06(9) yes
C2 C1 C7 121.07(9) yes
C6 C1 C7 120.87(9) yes
C1 C2 C3 120.87(10) yes
C1 C2 H21 119.5 no
C3 C2 H21 119.7 no
C2 C3 C4 120.50(10) yes
C2 C3 H31 119.7 no
C4 C3 H31 119.8 no
C3 C4 C5 119.16(10) yes
C3 C4 H41 120.4 no
C5 C4 H41 120.4 no
C4 C5 C6 120.59(10) yes
C4 C5 H51 119.7 no
C6 C5 H51 119.7 no
C1 C6 C5 120.80(10) yes
C1 C6 H61 119.5 no
C5 C6 H61 119.7 no
C1 C7 C8 121.43(9) yes
C1 C7 C12 120.60(9) yes
C8 C7 C12 117.94(9) yes
C7 C8 C9 122.23(9) yes
C7 C8 H81 118.9 no
C9 C8 H81 118.9 no
C8 C9 C10 118.75(9) yes
C8 C9 C25 118.83(9) yes
C10 C9 C25 122.22(9) yes
C9 C10 C11 118.96(9) yes
C9 C10 C13 124.00(9) yes
C11 C10 C13 117.04(9) yes
C10 C11 C12 121.49(9) yes
C10 C11 H111 119.2 no
C12 C11 H111 119.4 no
C7 C12 C11 120.56(9) yes
C7 C12 H121 119.7 no
C11 C12 H121 119.7 no
C10 C13 C14 123.84(9) yes
C10 C13 C18 117.45(9) yes
C14 C13 C18 118.64(9) yes
C13 C14 C15 118.51(9) yes
C13 C14 C31 123.59(9) yes
C15 C14 C31 117.85(9) yes
C14 C15 C16 122.85(9) yes
C14 C15 H151 118.6 no
C16 C15 H151 118.6 no
C15 C16 C17 117.62(9) yes
C15 C16 C19 121.61(9) yes
C17 C16 C19 120.77(9) yes
C16 C17 C18 120.25(10) yes
C16 C17 H171 119.8 no
C18 C17 H171 120.0 no
C13 C18 C17 122.10(10) yes
C13 C18 H181 118.8 no
C17 C18 H181 119.1 no
C16 C19 C20 121.26(9) yes
C16 C19 C24 120.42(9) yes
C20 C19 C24 118.32(9) yes
C19 C20 C21 120.95(10) yes
C19 C20 H201 119.3 no
C21 C20 H201 119.7 no
C20 C21 C22 120.16(10) yes
C20 C21 H211 119.8 no
C22 C21 H211 120.1 no
C21 C22 C23 119.57(10) yes
C21 C22 H221 120.2 no
C23 C22 H221 120.3 no
C22 C23 C24 120.28(10) yes
C22 C23 H231 119.9 no
C24 C23 H231 119.8 no
C19 C24 C23 120.71(10) yes
C19 C24 H241 119.4 no
C23 C24 H241 119.9 no
C9 C25 C26 120.49(9) yes
C9 C25 C30 121.38(9) yes
C26 C25 C30 117.93(9) yes
C25 C26 C27 120.85(11) yes
C25 C26 H261 119.5 no
C27 C26 H261 119.7 no
C26 C27 C28 120.58(11) yes
C26 C27 H271 119.8 no
C28 C27 H271 119.6 no
C27 C28 C29 119.12(10) yes
C27 C28 H281 120.6 no
C29 C28 H281 120.3 no
C28 C29 C30 120.40(11) yes
C28 C29 H291 119.9 no
C30 C29 H291 119.7 no
C25 C30 C29 121.10(11) yes
C25 C30 H301 119.3 no
C29 C30 H301 119.6 no
C14 C31 C32 122.03(9) yes
C14 C31 C36 119.85(9) yes
C32 C31 C36 117.91(10) yes
C31 C32 C33 120.76(10) yes
C31 C32 H321 119.5 no
C33 C32 H321 119.7 no
C32 C33 C34 120.70(10) yes
C32 C33 H331 119.7 no
C34 C33 H331 119.6 no
C33 C34 C35 119.21(11) yes
C33 C34 H341 120.3 no
C35 C34 H341 120.4 no
C34 C35 C36 120.21(11) yes
C34 C35 H351 119.9 no
C36 C35 H351 119.9 no
C31 C36 C35 121.17(10) yes
C31 C36 H361 119.3 no
C35 C36 H361 119.5 no

loop_
_geom_bond_atom_site_label_1
_geom_bond_atom_site_label_2
_geom_bond_distance
_geom_bond_publ_flag
C1 C2 1.4050(14) yes
C1 C6 1.4027(15) yes
C1 C7 1.4843(14) yes
C2 C3 1.3913(14) yes
C2 H21 0.950 no
C3 C4 1.3918(17) yes
C3 H31 0.950 no
C4 C5 1.3924(16) yes
C4 H41 0.950 no
C5 C6 1.3915(14) yes
C5 H51 0.950 no
C6 H61 0.950 no
C7 C8 1.4017(13) yes
C7 C12 1.3985(14) yes
C8 C9 1.4041(13) yes
C8 H81 0.950 no
C9 C10 1.4079(14) yes
C9 C25 1.4929(14) yes
C10 C11 1.3991(14) yes
C10 C13 1.4935(13) yes
C11 C12 1.3878(13) yes
C11 H111 0.950 no
C12 H121 0.950 no
C13 C14 1.4076(14) yes
C13 C18 1.3982(15) yes
C14 C15 1.4045(13) yes
C14 C31 1.4907(14) yes
C15 C16 1.3991(14) yes
C15 H151 0.950 no
C16 C17 1.4003(14) yes
C16 C19 1.4840(13) yes
C17 C18 1.3870(14) yes
C17 H171 0.950 no
C18 H181 0.950 no
C19 C20 1.4000(14) yes
C19 C24 1.4033(14) yes
C20 C21 1.3943(14) yes
C20 H201 0.950 no
C21 C22 1.3918(16) yes
C21 H211 0.950 no
C22 C23 1.3932(16) yes
C22 H221 0.950 no
C23 C24 1.3943(14) yes
C23 H231 0.950 no
C24 H241 0.950 no
C25 C26 1.3984(15) yes
C25 C30 1.3993(15) yes
C26 C27 1.3899(15) yes
C26 H261 0.950 no
C27 C28 1.3895(18) yes
C27 H271 0.950 no
C28 C29 1.3878(18) yes
C28 H281 0.950 no
C29 C30 1.3887(15) yes
C29 H291 0.950 no
C30 H301 0.950 no
C31 C32 1.4027(14) yes
C31 C36 1.4011(14) yes
C32 C33 1.3923(15) yes
C32 H321 0.950 no
C33 C34 1.3890(17) yes
C33 H331 0.950 no
C34 C35 1.3918(18) yes
C34 H341 0.950 no
C35 C36 1.3934(16) yes
C35 H351 0.950 no
C36 H361 0.950 no
